data_7248730
loop_
_publ_author_name
'Do, Hai Nhat'
'Chen, Yu-Ta'
'Chien, Su-Ying'
'Chen, You-Ying'
'Zhang, Mingzi M.'
'Tsou, Lun Kelvin'
'Chen, Jih-Jung'
'Wen, Zhi-Hong'
'Lo, Yi-Hao'
'Zheng, Li-Guo'
'Sung, Ping-Jyun'

_publ_section_title
;
 Chlorine-containing polyacetoxybriarane diterpenoids from the octocoral
 Junceella fragilis
;
_journal_issue 24
_journal_name_full 'RSC Advances'
_journal_page_first 17195
_journal_page_last 17201
_journal_paper_doi 10.1039/D4RA03062A
_journal_volume 14
_journal_year 2024
_chemical_absolute_configuration ad
_chemical_formula_sum 'C30 H38 Cl O14.5'
_chemical_formula_weight 666.05
_chemical_name_systematic 'Gemmacolide X'
_space_group_crystal_system orthorhombic
_space_group_IT_number 19
_space_group_name_Hall 'P 2ac 2ab'
_space_group_name_H-M_alt 'P 21 21 21'
_atom_sites_solution_hydrogens mixed
_audit_creation_method SHELXL-2019/1
_audit_update_record
;
2024-05-21 deposited with the CCDC.	2024-05-21 downloaded from the CCDC.
;
_cell_angle_alpha 90
_cell_angle_beta 90
_cell_angle_gamma 90
_cell_formula_units_Z 4
_cell_length_a 12.2945(2)
_cell_length_b 12.4454(2)
_cell_length_c 22.2997(4)
_cell_measurement_reflns_used 9832
_cell_measurement_temperature 200(2)
_cell_measurement_theta_max 68.28
_cell_measurement_theta_min 5.33
_cell_volume 3412.08(10)
_computing_cell_refinement 'SAINT V8.40B (Bruker AXS LLC, 2019)'
_computing_data_collection 'Bruker Instrument Service vV6.2.16'
_computing_data_reduction 'SAINT V8.40B (Bruker AXS LLC, 2019)'
_computing_molecular_graphics 'Bruker APEX4'
_computing_publication_material 'Bruker APEX4'
_computing_structure_refinement 'SHELXL-2019/1 (Sheldrick, 2019)'
_computing_structure_solution 'SHELXT (Sheldrick 2015)'
_diffrn_ambient_temperature 200(2)
_diffrn_measured_fraction_theta_full 0.999
_diffrn_measured_fraction_theta_max 0.999
_diffrn_measurement_device_type 'Bruker D8 VENTURE'
_diffrn_measurement_method '\f and \w scans'
_diffrn_radiation_type CuK\a
_diffrn_radiation_wavelength 1.54178
_diffrn_reflns_av_R_equivalents 0.0329
_diffrn_reflns_av_unetI/netI 0.0227
_diffrn_reflns_Laue_measured_fraction_full 0.999
_diffrn_reflns_Laue_measured_fraction_max 0.999
_diffrn_reflns_limit_h_max 13
_diffrn_reflns_limit_h_min -14
_diffrn_reflns_limit_k_max 15
_diffrn_reflns_limit_k_min -15
_diffrn_reflns_limit_l_max 26
_diffrn_reflns_limit_l_min -26
_diffrn_reflns_number 34394
_diffrn_reflns_point_group_measured_fraction_full 0.999
_diffrn_reflns_point_group_measured_fraction_max 0.998
_diffrn_reflns_theta_full 67.679
_diffrn_reflns_theta_max 68.349
_diffrn_reflns_theta_min 4.068
_exptl_absorpt_coefficient_mu 1.567
_exptl_absorpt_correction_T_max 0.9798
_exptl_absorpt_correction_T_min 0.7879
_exptl_absorpt_correction_type multi-scan
_exptl_absorpt_process_details
; 
Krause, L., Herbst-Irmer, R., Sheldrick, G. M., Stalke, D. (2015). 
"Comparison of silver and molybdenum microfocus X-ray sources for 
single-crystal structure determination" 
J. Appl. Cryst. 48, 3-10. 
doi:10.1107/S1600576714022985 
;
_exptl_crystal_colour colourless
_exptl_crystal_density_diffrn 1.297
_exptl_crystal_description block
_exptl_crystal_F_000 1404
_exptl_crystal_size_max 0.363
_exptl_crystal_size_mid 0.235
_exptl_crystal_size_min 0.198
_refine_diff_density_max 0.224
_refine_diff_density_min -0.201
_refine_diff_density_rms 0.052
_refine_ls_abs_structure_details
; 
 Flack x determined using 2514 quotients [(I+)-(I-)]/[(I+)+(I-)] 
 (Parsons, Flack and Wagner, Acta Cryst. B69 (2013) 249-259). 
;
_refine_ls_abs_structure_Flack 0.000(5)
_refine_ls_extinction_method none
_refine_ls_goodness_of_fit_ref 1.044
_refine_ls_hydrogen_treatment constr
_refine_ls_matrix_type full
_refine_ls_number_parameters 425
_refine_ls_number_reflns 6232
_refine_ls_number_restraints 6
_refine_ls_restrained_S_all 1.045
_refine_ls_R_factor_all 0.0310
_refine_ls_R_factor_gt 0.0292
_refine_ls_shift/su_max 0.000
_refine_ls_shift/su_mean 0.000
_refine_ls_structure_factor_coef Fsqd
_refine_ls_weighting_details 'w=1/[\s^2^(Fo^2^)+(0.0460P)^2^+0.4359P] where P=(Fo^2^+2Fc^2^)/3'
_refine_ls_weighting_scheme calc
_refine_ls_wR_factor_gt 0.0758
_refine_ls_wR_factor_ref 0.0772
_reflns_Friedel_coverage 0.780
_reflns_Friedel_fraction_full 0.999
_reflns_Friedel_fraction_max 0.997
_reflns_number_gt 5969
_reflns_number_total 6232
_reflns_threshold_expression 'I > 2\s(I)'
_cod_data_source_file d4ra03062a2.cif
_cod_data_source_block ic22450
_cod_original_formula_sum 'C30 H38 Cl O14.50'
_cod_database_code 7248730
_shelx_shelxl_version_number 2019/1
_shelx_space_group_comment
; 
The symmetry employed for this shelxl refinement is uniquely defined 
by the following loop, which should always be used as a source of 
symmetry information in preference to the above space-group names. 
They are only intended as comments. 
;
_shelx_estimated_absorpt_t_min 0.600
_shelx_estimated_absorpt_t_max 0.747

loop_
_space_group_symop_operation_xyz
'x, y, z'
'-x+1/2, -y, z+1/2'
'-x, y+1/2, -z+1/2'
'x+1/2, -y+1/2, -z'

loop_
_atom_site_label
_atom_site_type_symbol
_atom_site_fract_x
_atom_site_fract_y
_atom_site_fract_z
_atom_site_U_iso_or_equiv
_atom_site_adp_type
_atom_site_occupancy
_atom_site_site_symmetry_order
_atom_site_calc_flag
_atom_site_refinement_flags_posn
_atom_site_refinement_flags_adp
_atom_site_refinement_flags_occupancy
_atom_site_disorder_assembly
_atom_site_disorder_group
Cl1 Cl 1.11149(5) 0.70688(5) 0.67449(3) 0.04891(16) Uani 1 1 d . . . . .
O1 O 0.75875(15) 0.24878(12) 0.60823(8) 0.0448(4) Uani 1 1 d . . . . .
O2 O 0.7107(2) 0.24834(19) 0.70534(10) 0.0702(6) Uani 1 1 d . . . . .
O3 O 0.93668(13) 0.32198(12) 0.65040(7) 0.0363(3) Uani 1 1 d . . . . .
O4 O 1.07954(15) 0.37519(16) 0.59447(9) 0.0523(5) Uani 1 1 d . . . . .
O5 O 0.77540(12) 0.56693(11) 0.66118(6) 0.0297(3) Uani 1 1 d . . . . .
O6 O 0.88410(13) 0.77499(12) 0.67714(6) 0.0362(3) Uani 1 1 d . . . . .
O7 O 0.88541(12) 0.56025(11) 0.52823(6) 0.0295(3) Uani 1 1 d . . . . .
O8 O 0.91325(15) 0.70015(15) 0.46604(9) 0.0532(5) Uani 1 1 d . . . . .
O9 O 0.61543(14) 0.66167(13) 0.47023(7) 0.0407(4) Uani 1 1 d . . . . .
O10 O 0.44700(13) 0.53013(14) 0.52884(7) 0.0393(4) Uani 1 1 d . . . . .
O11 O 0.32029(16) 0.58339(18) 0.46294(9) 0.0614(5) Uani 1 1 d . . . . .
O12 O 0.53809(13) 0.36534(13) 0.59533(7) 0.0383(4) Uani 1 1 d . . . . .
O13 O 0.4785(2) 0.19510(18) 0.60124(10) 0.0692(6) Uani 1 1 d . . . . .
O14 O 0.73909(16) 0.85232(13) 0.71797(7) 0.0460(4) Uani 1 1 d . . . . .
C1 C 0.71137(17) 0.39884(16) 0.54663(9) 0.0296(4) Uani 1 1 d . . . . .
C2 C 0.75680(18) 0.36474(16) 0.60878(9) 0.0322(4) Uani 1 1 d . . . . .
H2 H 0.704284 0.388640 0.640318 0.039 Uiso 1 1 calc R U . . .
C3 C 0.87108(18) 0.40733(16) 0.62557(9) 0.0313(4) Uani 1 1 d . . . . .
H3 H 0.907545 0.439762 0.589810 0.038 Uiso 1 1 calc R U . . .
C4 C 0.85926(18) 0.49085(16) 0.67594(9) 0.0322(4) Uani 1 1 d . . . . .
H4 H 0.833993 0.451141 0.712355 0.039 Uiso 1 1 calc R U . . .
C5 C 0.96380(19) 0.54494(18) 0.69252(9) 0.0363(5) Uani 1 1 d . . . . .
C6 C 0.99948(18) 0.62795(19) 0.64763(10) 0.0356(5) Uani 1 1 d . . . . .
H6 H 1.025038 0.588705 0.611127 0.043 Uiso 1 1 calc R U . . .
C7 C 0.90743(18) 0.70167(17) 0.62829(9) 0.0315(4) Uani 1 1 d . . . . .
H7 H 0.930035 0.743368 0.592037 0.038 Uiso 1 1 calc R U . . .
C8 C 0.79790(17) 0.64488(16) 0.61597(8) 0.0282(4) Uani 1 1 d . . . . .
C9 C 0.78413(16) 0.60451(16) 0.55084(8) 0.0271(4) Uani 1 1 d . . . . .
H9 H 0.766369 0.668540 0.525579 0.033 Uiso 1 1 calc R U . . .
C10 C 0.68934(16) 0.52350(16) 0.54340(8) 0.0272(4) Uani 1 1 d . . . . .
H10 H 0.638828 0.538920 0.577482 0.033 Uiso 1 1 calc R U . . .
C11 C 0.62378(18) 0.54995(17) 0.48643(9) 0.0310(4) Uani 1 1 d . . . . .
C12 C 0.51677(18) 0.49214(19) 0.48087(9) 0.0354(5) Uani 1 1 d . . . . .
H12 H 0.482845 0.508834 0.441193 0.042 Uiso 1 1 calc R U . . .
C13 C 0.53287(19) 0.3722(2) 0.48689(10) 0.0388(5) Uani 1 1 d . . . . .
H13A H 0.569623 0.344993 0.450419 0.047 Uiso 1 1 calc R U . . .
H13B H 0.460786 0.337022 0.489442 0.047 Uiso 1 1 calc R U . . .
C14 C 0.59946(18) 0.34100(18) 0.54136(9) 0.0348(5) Uani 1 1 d . . . . .
H14 H 0.612620 0.261743 0.539979 0.042 Uiso 1 1 calc R U . . .
C15 C 0.78327(19) 0.35522(18) 0.49545(9) 0.0362(5) Uani 1 1 d . . . . .
H15A H 0.753042 0.377714 0.456775 0.054 Uiso 1 1 calc R U . . .
H15B H 0.857203 0.383650 0.499686 0.054 Uiso 1 1 calc R U . . .
H15C H 0.785248 0.276575 0.497380 0.054 Uiso 1 1 calc R U . . .
C16 C 1.0193(2) 0.5142(2) 0.74045(12) 0.0513(7) Uani 1 1 d . . . . .
H16A H 0.992922 0.457224 0.764767 0.062 Uiso 1 1 calc R U . . .
H16B H 1.085564 0.549154 0.750499 0.062 Uiso 1 1 calc R U . . .
C17 C 0.71764(19) 0.73702(16) 0.62992(9) 0.0315(4) Uani 1 1 d . . . . .
H17 H 0.716685 0.786028 0.594390 0.038 Uiso 1 1 calc R U . . .
C18 C 0.60001(19) 0.7102(2) 0.64528(11) 0.0415(5) Uani 1 1 d . . . . .
H18A H 0.598312 0.651139 0.674352 0.062 Uiso 1 1 calc R U . . .
H18B H 0.561393 0.688555 0.608779 0.062 Uiso 1 1 calc R U . . .
H18C H 0.564637 0.773552 0.662600 0.062 Uiso 1 1 calc R U . . .
C19 C 0.77620(19) 0.79479(16) 0.67997(9) 0.0341(5) Uani 1 1 d . . . . .
C20 C 0.6724(2) 0.5893(2) 0.43061(10) 0.0404(5) Uani 1 1 d . . . . .
H20A H 0.752640 0.594772 0.428672 0.048 Uiso 1 1 calc R U . . .
H20B H 0.636627 0.569432 0.392405 0.048 Uiso 1 1 calc R U . . .
C21 C 0.7324(2) 0.2004(2) 0.66056(14) 0.0556(7) Uani 1 1 d . . . . .
C22 C 0.7335(4) 0.0813(2) 0.6540(2) 0.0915(14) Uani 1 1 d . . . . .
H22A H 0.720031 0.047829 0.693037 0.137 Uiso 1 1 calc R U . . .
H22B H 0.804559 0.058220 0.638771 0.137 Uiso 1 1 calc R U . . .
H22C H 0.676575 0.059445 0.625701 0.137 Uiso 1 1 calc R U . . .
C23 C 1.0417(2) 0.31819(18) 0.63261(10) 0.0380(5) Uani 1 1 d . . . . .
C24 C 1.1023(2) 0.2346(2) 0.66723(12) 0.0533(7) Uani 1 1 d . . . . .
H24A H 1.169447 0.216068 0.645914 0.080 Uiso 1 1 calc R U . . .
H24B H 1.056923 0.170275 0.671377 0.080 Uiso 1 1 calc R U . . .
H24C H 1.120294 0.262595 0.707083 0.080 Uiso 1 1 calc R U . . .
C25 C 0.94115(18) 0.61515(18) 0.48507(10) 0.0347(5) Uani 1 1 d . . . . .
C26 C 1.0376(2) 0.5515(2) 0.46536(13) 0.0513(6) Uani 1 1 d . . . . .
H26A H 1.018585 0.509429 0.429731 0.077 Uiso 1 1 calc R U . . .
H26B H 1.059938 0.502986 0.497683 0.077 Uiso 1 1 calc R U . . .
H26C H 1.097565 0.600433 0.455705 0.077 Uiso 1 1 calc R U . . .
C27 C 0.35006(19) 0.57105(19) 0.51384(12) 0.0409(5) Uani 1 1 d . . . . .
C28 C 0.2850(2) 0.5956(2) 0.56848(14) 0.0539(7) Uani 1 1 d . . . . .
H28A H 0.235664 0.655678 0.560124 0.081 Uiso 1 1 calc R U . . .
H28B H 0.333965 0.615197 0.601386 0.081 Uiso 1 1 calc R U . . .
H28C H 0.242466 0.532245 0.579888 0.081 Uiso 1 1 calc R U . . .
C29 C 0.4814(2) 0.2844(2) 0.62094(12) 0.0500(6) Uani 1 1 d . . . . .
C30 C 0.4264(3) 0.3227(3) 0.67645(15) 0.0805(11) Uani 1 1 d . . . . .
H30A H 0.398912 0.260906 0.699069 0.121 Uiso 1 1 calc R U . . .
H30B H 0.365619 0.369831 0.665637 0.121 Uiso 1 1 calc R U . . .
H30C H 0.478465 0.362614 0.701179 0.121 Uiso 1 1 calc R U . . .
O15 O 0.6829(11) 0.5507(10) 0.8431(6) 0.116(3) Uani 0.269(4) 1 d . U P . .
H15D H 0.641123 0.558766 0.876189 0.173 Uiso 0.269(4) 1 d R U P . .
H15E H 0.635797 0.519183 0.812041 0.173 Uiso 0.269(4) 1 d R U P . .
O15' O 0.6412(13) 0.3418(13) 0.8147(6) 0.116(3) Uani 0.231(4) 1 d . . P . .
H15F H 0.696929 0.298322 0.804095 0.173 Uiso 0.231(4) 1 d R U P . .
H15G H 0.672017 0.423998 0.803935 0.173 Uiso 0.231(4) 1 d R U P . .

loop_
_atom_site_aniso_label
_atom_site_aniso_U_11
_atom_site_aniso_U_22
_atom_site_aniso_U_33
_atom_site_aniso_U_23
_atom_site_aniso_U_13
_atom_site_aniso_U_12
Cl1 0.0347(3) 0.0606(3) 0.0515(3) -0.0055(3) -0.0091(3) -0.0093(3)
O1 0.0532(11) 0.0271(7) 0.0542(9) 0.0033(7) -0.0146(8) -0.0015(7)
O2 0.0827(16) 0.0687(13) 0.0591(12) 0.0286(11) -0.0030(12) -0.0101(12)
O3 0.0364(9) 0.0340(8) 0.0384(8) 0.0048(6) -0.0049(7) 0.0068(6)
O4 0.0400(10) 0.0591(11) 0.0577(11) 0.0091(9) 0.0049(8) 0.0059(8)
O5 0.0306(8) 0.0310(7) 0.0274(7) 0.0038(5) 0.0008(6) 0.0029(6)
O6 0.0410(9) 0.0347(7) 0.0330(7) -0.0053(6) -0.0016(7) -0.0009(7)
O7 0.0241(7) 0.0352(7) 0.0293(6) 0.0018(6) 0.0040(6) 0.0020(6)
O8 0.0505(11) 0.0467(10) 0.0622(11) 0.0184(9) 0.0204(9) 0.0033(8)
O9 0.0404(9) 0.0405(8) 0.0411(8) 0.0061(7) -0.0081(7) 0.0061(7)
O10 0.0272(8) 0.0525(9) 0.0382(8) -0.0014(7) -0.0005(6) 0.0067(7)
O11 0.0401(10) 0.0809(14) 0.0631(12) 0.0077(10) -0.0128(9) 0.0152(10)
O12 0.0337(8) 0.0430(8) 0.0382(8) 0.0006(7) 0.0064(6) -0.0056(7)
O13 0.0803(16) 0.0578(12) 0.0696(13) 0.0050(11) 0.0041(11) -0.0323(12)
O14 0.0603(11) 0.0381(8) 0.0396(8) -0.0088(7) 0.0075(8) 0.0042(8)
C1 0.0274(10) 0.0319(10) 0.0294(10) -0.0028(8) 0.0008(8) 0.0004(8)
C2 0.0349(12) 0.0263(10) 0.0352(10) 0.0027(8) -0.0019(9) 0.0011(9)
C3 0.0324(11) 0.0280(10) 0.0337(10) 0.0042(8) -0.0049(9) 0.0041(9)
C4 0.0345(11) 0.0316(10) 0.0306(10) 0.0028(8) -0.0037(9) 0.0047(9)
C5 0.0364(12) 0.0369(11) 0.0357(11) -0.0058(9) -0.0058(9) 0.0059(9)
C6 0.0291(11) 0.0428(12) 0.0348(11) -0.0068(9) -0.0042(9) -0.0010(9)
C7 0.0344(12) 0.0331(10) 0.0270(9) -0.0015(8) 0.0003(8) -0.0029(9)
C8 0.0283(11) 0.0315(10) 0.0246(9) 0.0024(8) 0.0014(8) 0.0024(9)
C9 0.0243(10) 0.0304(9) 0.0266(9) 0.0010(7) 0.0014(8) 0.0030(8)
C10 0.0242(10) 0.0332(10) 0.0243(8) -0.0006(8) 0.0010(7) 0.0019(8)
C11 0.0276(11) 0.0362(10) 0.0291(9) 0.0000(8) -0.0021(8) 0.0047(9)
C12 0.0270(11) 0.0489(12) 0.0303(10) -0.0021(9) -0.0037(8) 0.0020(9)
C13 0.0308(12) 0.0470(12) 0.0387(11) -0.0089(10) -0.0019(9) -0.0029(10)
C14 0.0341(12) 0.0345(10) 0.0356(10) -0.0051(9) 0.0018(9) -0.0012(9)
C15 0.0334(12) 0.0380(11) 0.0372(11) -0.0061(9) 0.0022(9) 0.0057(9)
C16 0.0562(17) 0.0502(14) 0.0474(14) -0.0006(12) -0.0209(12) 0.0050(12)
C17 0.0367(12) 0.0296(10) 0.0282(9) 0.0024(8) 0.0031(8) 0.0057(9)
C18 0.0353(13) 0.0457(12) 0.0435(11) -0.0058(10) 0.0043(10) 0.0062(11)
C19 0.0441(13) 0.0263(9) 0.0320(10) 0.0046(9) 0.0026(9) 0.0019(9)
C20 0.0382(13) 0.0526(14) 0.0305(10) 0.0039(10) -0.0019(9) 0.0004(11)
C21 0.0525(16) 0.0454(14) 0.0690(18) 0.0232(14) -0.0257(14) -0.0131(12)
C22 0.113(3) 0.0421(16) 0.120(3) 0.0288(18) -0.059(3) -0.0174(19)
C23 0.0375(13) 0.0391(12) 0.0372(11) -0.0081(9) -0.0079(10) 0.0074(10)
C24 0.0520(16) 0.0608(16) 0.0472(13) -0.0031(12) -0.0125(12) 0.0232(13)
C25 0.0293(11) 0.0424(12) 0.0324(10) 0.0001(9) 0.0050(9) -0.0054(9)
C26 0.0353(13) 0.0633(16) 0.0553(14) 0.0024(13) 0.0171(11) 0.0040(12)
C27 0.0260(11) 0.0384(12) 0.0582(15) 0.0045(11) -0.0020(10) -0.0013(9)
C28 0.0329(13) 0.0567(15) 0.0722(18) 0.0026(13) 0.0115(12) 0.0053(12)
C29 0.0412(14) 0.0630(17) 0.0460(13) 0.0088(13) -0.0009(11) -0.0141(13)
C30 0.072(2) 0.109(3) 0.0601(18) 0.0045(19) 0.0278(17) -0.023(2)
O15 0.116(6) 0.112(6) 0.119(6) -0.020(5) -0.016(5) 0.024(5)
O15' 0.116(6) 0.112(6) 0.119(6) -0.020(5) -0.016(5) 0.024(5)

loop_
_atom_type_symbol
_atom_type_description
_atom_type_scat_dispersion_real
_atom_type_scat_dispersion_imag
_atom_type_scat_source
C C 0.0181 0.0091 'International Tables Vol C Tables 4.2.6.8 and 6.1.1.4'
H H 0.0000 0.0000 'International Tables Vol C Tables 4.2.6.8 and 6.1.1.4'
Cl Cl 0.3639 0.7018 'International Tables Vol C Tables 4.2.6.8 and 6.1.1.4'
O O 0.0492 0.0322 'International Tables Vol C Tables 4.2.6.8 and 6.1.1.4'

loop_
_geom_angle_atom_site_label_1
_geom_angle_atom_site_label_2
_geom_angle_atom_site_label_3
_geom_angle
_geom_angle_site_symmetry_1
_geom_angle_site_symmetry_3
_geom_angle_publ_flag
C21 O1 C2 115.7(2) . . ?
C23 O3 C3 116.52(17) . . ?
C8 O5 C4 118.08(16) . . ?
C19 O6 C7 110.13(16) . . ?
C25 O7 C9 119.05(16) . . ?
C11 O9 C20 61.06(14) . . ?
C27 O10 C12 117.79(18) . . ?
C29 O12 C14 117.56(19) . . ?
C15 C1 C2 110.97(17) . . ?
C15 C1 C14 106.74(17) . . ?
C2 C1 C14 104.99(17) . . ?
C15 C1 C10 114.28(17) . . ?
C2 C1 C10 111.79(16) . . ?
C14 C1 C10 107.44(16) . . ?
O1 C2 C3 109.24(17) . . ?
O1 C2 C1 105.75(17) . . ?
C3 C2 C1 116.67(18) . . ?
O3 C3 C4 105.66(16) . . ?
O3 C3 C2 110.35(16) . . ?
C4 C3 C2 108.82(17) . . ?
O5 C4 C5 112.08(17) . . ?
O5 C4 C3 110.22(16) . . ?
C5 C4 C3 113.78(18) . . ?
C16 C5 C4 120.8(2) . . ?
C16 C5 C6 125.8(2) . . ?
C4 C5 C6 113.26(18) . . ?
C5 C6 C7 112.74(19) . . ?
C5 C6 Cl1 112.19(15) . . ?
C7 C6 Cl1 109.62(16) . . ?
O6 C7 C6 108.31(16) . . ?
O6 C7 C8 104.42(16) . . ?
C6 C7 C8 115.04(17) . . ?
O5 C8 C17 103.82(15) . . ?
O5 C8 C7 110.76(16) . . ?
C17 C8 C7 100.45(16) . . ?
O5 C8 C9 114.94(16) . . ?
C17 C8 C9 111.13(16) . . ?
C7 C8 C9 114.26(16) . . ?
O7 C9 C8 110.82(16) . . ?
O7 C9 C10 111.16(15) . . ?
C8 C9 C10 113.22(15) . . ?
C11 C10 C9 110.04(16) . . ?
C11 C10 C1 109.74(16) . . ?
C9 C10 C1 120.41(17) . . ?
O9 C11 C20 59.58(14) . . ?
O9 C11 C12 112.25(18) . . ?
C20 C11 C12 116.52(19) . . ?
O9 C11 C10 116.77(17) . . ?
C20 C11 C10 123.97(19) . . ?
C12 C11 C10 115.04(18) . . ?
O10 C12 C11 107.49(17) . . ?
O10 C12 C13 109.50(19) . . ?
C11 C12 C13 110.51(19) . . ?
C12 C13 C14 113.25(19) . . ?
O12 C14 C13 109.27(18) . . ?
O12 C14 C1 107.46(16) . . ?
C13 C14 C1 114.80(18) . . ?
C19 C17 C18 113.01(18) . . ?
C19 C17 C8 101.41(17) . . ?
C18 C17 C8 119.27(18) . . ?
O14 C19 O6 121.0(2) . . ?
O14 C19 C17 128.7(2) . . ?
O6 C19 C17 110.29(18) . . ?
O9 C20 C11 59.37(13) . . ?
O2 C21 O1 123.6(3) . . ?
O2 C21 C22 125.6(3) . . ?
O1 C21 C22 110.8(3) . . ?
O4 C23 O3 123.9(2) . . ?
O4 C23 C24 125.7(2) . . ?
O3 C23 C24 110.4(2) . . ?
O8 C25 O7 123.5(2) . . ?
O8 C25 C26 126.5(2) . . ?
O7 C25 C26 110.0(2) . . ?
O11 C27 O10 123.7(2) . . ?
O11 C27 C28 125.6(2) . . ?
O10 C27 C28 110.6(2) . . ?
O13 C29 O12 123.6(3) . . ?
O13 C29 C30 126.1(3) . . ?
O12 C29 C30 110.3(3) . . ?

loop_
_geom_bond_atom_site_label_1
_geom_bond_atom_site_label_2
_geom_bond_distance
_geom_bond_site_symmetry_2
_geom_bond_publ_flag
Cl1 C6 1.794(2) . ?
O1 C21 1.352(3) . ?
O1 C2 1.443(2) . ?
O2 C21 1.193(4) . ?
O3 C23 1.351(3) . ?
O3 C3 1.444(2) . ?
O4 C23 1.201(3) . ?
O5 C8 1.426(2) . ?
O5 C4 1.438(2) . ?
O6 C19 1.351(3) . ?
O6 C7 1.450(2) . ?
O7 C25 1.365(3) . ?
O7 C9 1.452(2) . ?
O8 C25 1.190(3) . ?
O9 C11 1.440(3) . ?
O9 C20 1.443(3) . ?
O10 C27 1.339(3) . ?
O10 C12 1.450(3) . ?
O11 C27 1.202(3) . ?
O12 C29 1.351(3) . ?
O12 C14 1.452(3) . ?
O13 C29 1.196(4) . ?
O14 C19 1.200(3) . ?
C1 C15 1.542(3) . ?
C1 C2 1.553(3) . ?
C1 C14 1.557(3) . ?
C1 C10 1.577(3) . ?
C2 C3 1.548(3) . ?
C3 C4 1.537(3) . ?
C4 C5 1.497(3) . ?
C5 C16 1.325(3) . ?
C5 C6 1.504(3) . ?
C6 C7 1.519(3) . ?
C7 C8 1.545(3) . ?
C8 C17 1.544(3) . ?
C8 C9 1.546(3) . ?
C9 C10 1.550(3) . ?
C10 C11 1.540(3) . ?
C11 C20 1.465(3) . ?
C11 C12 1.505(3) . ?
C12 C13 1.512(3) . ?
C13 C14 1.515(3) . ?
C17 C19 1.510(3) . ?
C17 C18 1.523(3) . ?
C21 C22 1.490(4) . ?
C23 C24 1.495(3) . ?
C25 C26 1.492(3) . ?
C27 C28 1.490(4) . ?
C29 C30 1.489(4) . ?
